data_4033398
loop_
_publ_author_name
'Zhao, Meng-Yao'
'Wang, De-Xian'
'Wang, Mei-Xiang'

_publ_section_title
;
 Synthesis, Structure, and Properties of Corona[6]arenes and Their
 Assembly with Anions in the Crystalline State.
;
_journal_issue 3
_journal_name_full 'The Journal of organic chemistry'
_journal_page_first 1502
_journal_page_last 1509
_journal_paper_doi 10.1021/acs.joc.7b03136
_journal_volume 83
_journal_year 2018
_chemical_formula_moiety 'C32 H22 N10 O6, C16 H36 N, C N S'
_chemical_formula_sum 'C49 H58 N12 O6 S'
_chemical_formula_weight 943.13
_space_group_crystal_system monoclinic
_space_group_IT_number 14
_space_group_name_Hall '-P 2yn'
_space_group_name_H-M_alt 'P 1 21/n 1'
_symmetry_space_group_name_Hall '-P 2yn'
_symmetry_space_group_name_H-M 'P 1 21/n 1'
_atom_sites_solution_hydrogens geom
_atom_sites_solution_primary dual
_audit_creation_date 2017-09-14
_audit_creation_method
;
Olex2 1.2
(compiled 2017.08.10 svn.r3458 for OlexSys, GUI svn.r5381)
;
_audit_update_record
;
????
;
_cell_angle_alpha 90
_cell_angle_beta 92.590(5)
_cell_angle_gamma 90
_cell_formula_units_Z 4
_cell_length_a 11.209(3)
_cell_length_b 25.782(7)
_cell_length_c 17.261(5)
_cell_measurement_reflns_used 13935
_cell_measurement_temperature 173(2)
_cell_measurement_theta_max 27.4838
_cell_measurement_theta_min 1.4207
_cell_volume 4983(2)
_computing_cell_refinement 'CrystalClear (Rigaku Inc., 2007)'
_computing_data_collection 'CrystalClear (Rigaku Inc., 2007)'
_computing_data_reduction 'CrystalClear (Rigaku Inc., 2007)'
_computing_molecular_graphics 'Olex2 (Dolomanov et al., 2009)'
_computing_publication_material 'CIFTAB (Sheldrick, 2013)'
_computing_structure_refinement 'ShelXL (Sheldrick, 2015)'
_computing_structure_solution 'ShelXT (Sheldrick, 2015)'
_diffrn_ambient_temperature 173.15
_diffrn_measured_fraction_theta_full 0.992
_diffrn_measured_fraction_theta_max 0.992
_diffrn_measurement_device_type 'MM007-HF CCD(Saturn 724+)'
_diffrn_measurement_method '\w scans at fixed \c = 45\%'
_diffrn_radiation_monochromator Confocal
_diffrn_radiation_type MoK\a
_diffrn_radiation_wavelength 0.71073
_diffrn_reflns_av_R_equivalents 0.0502
_diffrn_reflns_av_unetI/netI 0.0471
_diffrn_reflns_Laue_measured_fraction_full 0.992
_diffrn_reflns_Laue_measured_fraction_max 0.992
_diffrn_reflns_limit_h_max 13
_diffrn_reflns_limit_h_min -13
_diffrn_reflns_limit_k_max 30
_diffrn_reflns_limit_k_min -30
_diffrn_reflns_limit_l_max 20
_diffrn_reflns_limit_l_min -20
_diffrn_reflns_number 30166
_diffrn_reflns_point_group_measured_fraction_full 0.992
_diffrn_reflns_point_group_measured_fraction_max 0.992
_diffrn_reflns_theta_full 25.199
_diffrn_reflns_theta_max 25.199
_diffrn_reflns_theta_min 1.421
_diffrn_source 'Rotating Anode'
_exptl_absorpt_coefficient_mu 0.125
_exptl_absorpt_correction_T_max 1.00000
_exptl_absorpt_correction_T_min 0.83513
_exptl_absorpt_correction_type multi-scan
_exptl_absorpt_process_details 'CrystalClear (Rigaku Inc., 2007)'
_exptl_crystal_colour colorless
_exptl_crystal_density_diffrn 1.257
_exptl_crystal_description block
_exptl_crystal_F_000 2000
_exptl_crystal_size_max 0.312
_exptl_crystal_size_mid 0.178
_exptl_crystal_size_min 0.129
_refine_diff_density_max 0.363
_refine_diff_density_min -0.366
_refine_diff_density_rms 0.057
_refine_ls_extinction_method none
_refine_ls_goodness_of_fit_ref 1.209
_refine_ls_hydrogen_treatment constr
_refine_ls_matrix_type full
_refine_ls_number_parameters 619
_refine_ls_number_reflns 8912
_refine_ls_number_restraints 0
_refine_ls_restrained_S_all 1.209
_refine_ls_R_factor_all 0.1039
_refine_ls_R_factor_gt 0.0929
_refine_ls_shift/su_max 0.001
_refine_ls_shift/su_mean 0.000
_refine_ls_structure_factor_coef Fsqd
_refine_ls_weighting_details 'w=1/[\s^2^(Fo^2^)+(0.0696P)^2^+6.7120P] where P=(Fo^2^+2Fc^2^)/3'
_refine_ls_weighting_scheme calc
_refine_ls_wR_factor_gt 0.2148
_refine_ls_wR_factor_ref 0.2214
_reflns_Friedel_coverage 0.000
_reflns_number_gt 7931
_reflns_number_total 8912
_reflns_threshold_expression 'I > 2\s(I)'
_cod_data_source_file jo7b03136_si_008.cif
_cod_data_source_block mx6284
_cod_depositor_comments 'Adding full bibliography for 4033391--4033399.cif.'
_cod_database_code 4033398
_shelx_shelxl_version_number 2016/6
_shelx_space_group_comment
;
The symmetry employed for this shelxl refinement is uniquely defined
by the following loop, which should always be used as a source of
symmetry information in preference to the above space-group names.
They are only intended as comments.
;
_shelx_estimated_absorpt_t_max 0.984
_shelx_estimated_absorpt_t_min 0.962
_olex2_refinement_description
;
1. Fixed Uiso
 At 1.2 times of:
  All C(H) groups, All C(H,H) groups
 At 1.5 times of:
  All C(H,H,H) groups
2.a Secondary CH2 refined with riding coordinates:
 C34(H34A,H34B), C35(H35A,H35B), C36(H36A,H36B), C38(H38A,H38B), C39(H39A,
 H39B), C40(H40A,H40B), C42(H42A,H42B), C43(H43A,H43B), C44(H44A,H44B),
 C46(H46A,H46B), C47(H47A,H47B), C48(H48A,H48B)
2.b Aromatic/amide H refined with riding coordinates:
 C4(H4), C5(H5), C7(H7), C8(H8), C12(H12), C13(H13), C15(H15), C16(H16),
 C20(H20), C21(H21), C23(H23), C24(H24), C28(H28), C29(H29), C31(H31), C32(H32)
2.c Idealised Me refined as rotating group:
 C10(H10A,H10B,H10C), C26(H26A,H26B,H26C), C37(H37A,H37B,H37C), C41(H41A,H41B,
 H41C), C45(H45A,H45B,H45C), C49(H49A,H49B,H49C)
;
_olex2_submission_special_instructions 'No special instructions were received'

loop_
_space_group_symop_operation_xyz
'x, y, z'
'-x+1/2, y+1/2, -z+1/2'
'-x, -y, -z'
'x-1/2, -y-1/2, z-1/2'

loop_
_atom_site_label
_atom_site_type_symbol
_atom_site_fract_x
_atom_site_fract_y
_atom_site_fract_z
_atom_site_U_iso_or_equiv
_atom_site_adp_type
_atom_site_occupancy
_atom_site_site_symmetry_order
_atom_site_calc_flag
_atom_site_refinement_flags_posn
O1 O 0.8537(2) 0.87688(11) 0.58303(18) 0.0509(7) Uani 1 1 d .
O2 O 0.8548(2) 0.68831(10) 0.69033(18) 0.0492(7) Uani 1 1 d .
O3 O 0.4157(2) 0.46885(10) 0.57854(17) 0.0452(7) Uani 1 1 d .
O4 O 0.0584(2) 0.65198(11) 0.5376(2) 0.0563(8) Uani 1 1 d .
O5 O 0.0510(2) 0.84227(11) 0.44221(19) 0.0531(8) Uani 1 1 d .
O6 O 0.5705(3) 1.01458(13) 0.32948(19) 0.0631(9) Uani 1 1 d .
N1 N 0.9455(3) 0.81315(13) 0.6506(2) 0.0442(8) Uani 1 1 d .
N2 N 0.9460(3) 0.76504(12) 0.6774(2) 0.0419(8) Uani 1 1 d .
N3 N 0.7552(3) 0.74984(13) 0.6151(2) 0.0463(8) Uani 1 1 d .
N4 N 0.7551(3) 0.79807(13) 0.5871(2) 0.0472(8) Uani 1 1 d .
N5 N 0.4873(2) 0.54826(12) 0.61146(19) 0.0388(7) Uani 1 1 d .
N6 N -0.0447(3) 0.71948(14) 0.4878(2) 0.0468(8) Uani 1 1 d .
N7 N -0.0475(3) 0.76831(14) 0.4642(2) 0.0487(9) Uani 1 1 d .
N8 N 0.1476(3) 0.78162(13) 0.5208(2) 0.0452(8) Uani 1 1 d .
N9 N 0.1500(3) 0.73277(13) 0.5452(2) 0.0458(8) Uani 1 1 d .
N10 N 0.4709(3) 0.95313(13) 0.39579(19) 0.0430(8) Uani 1 1 d .
C1 C 0.8484(3) 0.82751(15) 0.6080(2) 0.0413(9) Uani 1 1 d .
C2 C 0.8481(3) 0.73654(15) 0.6601(2) 0.0403(9) Uani 1 1 d .
C3 C 0.7603(3) 0.65365(15) 0.6695(2) 0.0429(9) Uani 1 1 d .
C4 C 0.7765(3) 0.62013(16) 0.6089(3) 0.0463(10) Uani 1 1 d .
H4 H 0.847998 0.620860 0.581444 0.056 Uiso 1 1 calc R
C5 C 0.6853(3) 0.58488(16) 0.5885(2) 0.0445(9) Uani 1 1 d .
H5 H 0.692639 0.562315 0.545509 0.053 Uiso 1 1 calc R
C6 C 0.5846(3) 0.58329(14) 0.6316(2) 0.0366(8) Uani 1 1 d .
C7 C 0.5723(3) 0.61697(15) 0.6930(2) 0.0450(9) Uani 1 1 d .
H7 H 0.503037 0.615056 0.722636 0.054 Uiso 1 1 calc R
C8 C 0.6591(3) 0.65332(16) 0.7120(3) 0.0466(10) Uani 1 1 d .
H8 H 0.649463 0.677326 0.753033 0.056 Uiso 1 1 calc R
C9 C 0.4987(3) 0.49512(14) 0.6052(2) 0.0385(8) Uani 1 1 d .
C10 C 0.6150(3) 0.47177(16) 0.6348(3) 0.0491(10) Uani 1 1 d .
H10A H 0.603013 0.435054 0.646908 0.074 Uiso 1 1 calc GR
H10B H 0.643578 0.490124 0.681822 0.074 Uiso 1 1 calc GR
H10C H 0.674321 0.474931 0.595070 0.074 Uiso 1 1 calc GR
C11 C 0.3742(3) 0.57322(14) 0.5908(2) 0.0377(8) Uani 1 1 d .
C12 C 0.2759(3) 0.56557(16) 0.6340(3) 0.0466(10) Uani 1 1 d .
H12 H 0.279142 0.541489 0.675720 0.056 Uiso 1 1 calc R
C13 C 0.1712(3) 0.59324(16) 0.6166(3) 0.0495(10) Uani 1 1 d .
H13 H 0.103249 0.588886 0.646888 0.059 Uiso 1 1 calc R
C14 C 0.1681(3) 0.62682(15) 0.5550(3) 0.0448(10) Uani 1 1 d .
C15 C 0.2637(4) 0.63356(17) 0.5086(3) 0.0496(10) Uani 1 1 d .
H15 H 0.258474 0.656073 0.465050 0.060 Uiso 1 1 calc R
C16 C 0.3680(3) 0.60646(16) 0.5276(2) 0.0442(9) Uani 1 1 d .
H16 H 0.435627 0.610716 0.496967 0.053 Uiso 1 1 calc R
C17 C 0.0582(3) 0.70302(16) 0.5210(2) 0.0447(9) Uani 1 1 d .
C18 C 0.0543(3) 0.79522(16) 0.4749(2) 0.0429(9) Uani 1 1 d .
C19 C 0.1603(3) 0.86865(15) 0.4330(2) 0.0420(9) Uani 1 1 d .
C20 C 0.1648(3) 0.92002(16) 0.4551(2) 0.0434(9) Uani 1 1 d .
H20 H 0.098354 0.935760 0.478074 0.052 Uiso 1 1 calc R
C21 C 0.2674(3) 0.94841(16) 0.4435(2) 0.0425(9) Uani 1 1 d .
H21 H 0.273108 0.983554 0.459766 0.051 Uiso 1 1 calc R
C22 C 0.3617(3) 0.92484(15) 0.4078(2) 0.0402(9) Uani 1 1 d .
C23 C 0.3550(3) 0.87354(16) 0.3858(2) 0.0450(9) Uani 1 1 d .
H23 H 0.420604 0.857799 0.361988 0.054 Uiso 1 1 calc R
C24 C 0.2531(4) 0.84461(16) 0.3981(3) 0.0483(10) Uani 1 1 d .
H24 H 0.247816 0.809250 0.382919 0.058 Uiso 1 1 calc R
C25 C 0.4787(4) 0.99103(17) 0.3393(2) 0.0497(10) Uani 1 1 d .
C26 C 0.3658(4) 1.0006(2) 0.2894(3) 0.0593(12) Uani 1 1 d .
H26A H 0.380217 1.028249 0.252038 0.089 Uiso 1 1 calc GR
H26B H 0.301126 1.010872 0.322448 0.089 Uiso 1 1 calc GR
H26C H 0.343323 0.968692 0.261418 0.089 Uiso 1 1 calc GR
C27 C 0.5723(3) 0.93655(15) 0.4435(2) 0.0404(9) Uani 1 1 d .
C28 C 0.6842(3) 0.93051(16) 0.4147(3) 0.0478(10) Uani 1 1 d .
H28 H 0.698047 0.940351 0.362824 0.057 Uiso 1 1 calc R
C29 C 0.7773(3) 0.90990(16) 0.4618(3) 0.0491(10) Uani 1 1 d .
H29 H 0.854407 0.905393 0.442042 0.059 Uiso 1 1 calc R
C30 C 0.7561(3) 0.89627(15) 0.5368(2) 0.0442(9) Uani 1 1 d .
C31 C 0.6467(3) 0.90302(16) 0.5675(3) 0.0467(10) Uani 1 1 d .
H31 H 0.634213 0.893904 0.619818 0.056 Uiso 1 1 calc R
C32 C 0.5538(3) 0.92354(16) 0.5204(2) 0.0440(9) Uani 1 1 d .
H32 H 0.477509 0.928692 0.540930 0.053 Uiso 1 1 calc R
N12 N 0.2696(3) 0.34016(12) 0.69318(19) 0.0409(8) Uani 1 1 d .
C34 C 0.2163(3) 0.37528(15) 0.6299(2) 0.0414(9) Uani 1 1 d .
H34A H 0.279133 0.399687 0.614481 0.050 Uiso 1 1 calc R
H34B H 0.194494 0.353559 0.584166 0.050 Uiso 1 1 calc R
C35 C 0.1076(3) 0.40666(16) 0.6498(2) 0.0457(10) Uani 1 1 d .
H35A H 0.126169 0.428019 0.696489 0.055 Uiso 1 1 calc R
H35B H 0.040853 0.383097 0.661155 0.055 Uiso 1 1 calc R
C36 C 0.0715(4) 0.44174(16) 0.5812(2) 0.0460(10) Uani 1 1 d .
H36A H 0.137308 0.466219 0.571857 0.055 Uiso 1 1 calc R
H36B H 0.058236 0.420242 0.534077 0.055 Uiso 1 1 calc R
C37 C -0.0411(4) 0.4721(2) 0.5957(3) 0.0685(14) Uani 1 1 d .
H37A H -0.066639 0.490957 0.548463 0.103 Uiso 1 1 calc GR
H37B H -0.025107 0.496862 0.637956 0.103 Uiso 1 1 calc GR
H37C H -0.104405 0.448177 0.609906 0.103 Uiso 1 1 calc GR
C38 C 0.1841(3) 0.29574(16) 0.7069(3) 0.0480(10) Uani 1 1 d .
H38A H 0.178000 0.274093 0.659561 0.058 Uiso 1 1 calc R
H38B H 0.103972 0.310402 0.714907 0.058 Uiso 1 1 calc R
C39 C 0.2186(4) 0.26084(17) 0.7758(3) 0.0582(12) Uani 1 1 d .
H39A H 0.196626 0.277964 0.824443 0.070 Uiso 1 1 calc R
H39B H 0.306090 0.255352 0.778283 0.070 Uiso 1 1 calc R
C40 C 0.1552(4) 0.20856(18) 0.7682(3) 0.0600(12) Uani 1 1 d .
H40A H 0.158070 0.191308 0.819446 0.072 Uiso 1 1 calc R
H40B H 0.070152 0.214587 0.752693 0.072 Uiso 1 1 calc R
C41 C 0.2092(5) 0.1724(2) 0.7093(3) 0.0796(16) Uani 1 1 d .
H41A H 0.198468 0.187354 0.657246 0.119 Uiso 1 1 calc GR
H41B H 0.169352 0.138581 0.710540 0.119 Uiso 1 1 calc GR
H41C H 0.294673 0.167941 0.722201 0.119 Uiso 1 1 calc GR
C42 C 0.3891(3) 0.31923(16) 0.6669(2) 0.0460(10) Uani 1 1 d .
H42A H 0.445047 0.348787 0.663557 0.055 Uiso 1 1 calc R
H42B H 0.422195 0.295601 0.707649 0.055 Uiso 1 1 calc R
C43 C 0.3871(4) 0.29030(18) 0.5897(3) 0.0548(11) Uani 1 1 d .
H43A H 0.363095 0.314246 0.546937 0.066 Uiso 1 1 calc R
H43B H 0.328168 0.261704 0.590274 0.066 Uiso 1 1 calc R
C44 C 0.5118(4) 0.26835(19) 0.5767(3) 0.0561(11) Uani 1 1 d .
H44A H 0.531305 0.241832 0.616764 0.067 Uiso 1 1 calc R
H44B H 0.571287 0.296603 0.582940 0.067 Uiso 1 1 calc R
C45 C 0.5218(4) 0.2437(2) 0.4956(3) 0.0769(16) Uani 1 1 d .
H45A H 0.502511 0.269690 0.455571 0.115 Uiso 1 1 calc GR
H45B H 0.465784 0.214581 0.489887 0.115 Uiso 1 1 calc GR
H45C H 0.603432 0.231068 0.489868 0.115 Uiso 1 1 calc GR
C46 C 0.2917(3) 0.36985(16) 0.7683(2) 0.0450(9) Uani 1 1 d .
H46A H 0.213570 0.380511 0.787562 0.054 Uiso 1 1 calc R
H46B H 0.329138 0.345968 0.807203 0.054 Uiso 1 1 calc R
C47 C 0.3697(4) 0.41761(17) 0.7637(2) 0.0499(10) Uani 1 1 d .
H47A H 0.334499 0.441928 0.724601 0.060 Uiso 1 1 calc R
H47B H 0.450106 0.407579 0.747412 0.060 Uiso 1 1 calc R
C48 C 0.3801(4) 0.44413(19) 0.8426(3) 0.0577(12) Uani 1 1 d .
H48A H 0.299862 0.455800 0.856861 0.069 Uiso 1 1 calc R
H48B H 0.409047 0.418597 0.881988 0.069 Uiso 1 1 calc R
C49 C 0.4636(5) 0.4902(2) 0.8445(4) 0.0831(17) Uani 1 1 d .
H49A H 0.437569 0.514957 0.804131 0.125 Uiso 1 1 calc GR
H49B H 0.544844 0.478441 0.835176 0.125 Uiso 1 1 calc GR
H49C H 0.462432 0.506974 0.895379 0.125 Uiso 1 1 calc GR
S1 S 0.23162(14) 0.64345(5) 0.27729(8) 0.0718(4) Uani 1 1 d .
N11 N 0.1369(4) 0.72880(19) 0.3502(3) 0.0788(13) Uani 1 1 d .
C33 C 0.1754(4) 0.69452(18) 0.3201(3) 0.0509(10) Uani 1 1 d .

loop_
_atom_site_aniso_label
_atom_site_aniso_U_11
_atom_site_aniso_U_22
_atom_site_aniso_U_33
_atom_site_aniso_U_23
_atom_site_aniso_U_13
_atom_site_aniso_U_12
O1 0.0364(14) 0.0431(16) 0.071(2) 0.0105(14) -0.0179(13) -0.0076(12)
O2 0.0333(14) 0.0392(15) 0.073(2) 0.0070(14) -0.0243(13) -0.0082(11)
O3 0.0353(14) 0.0404(15) 0.0597(17) -0.0062(13) -0.0016(12) -0.0093(11)
O4 0.0247(13) 0.0464(17) 0.097(2) 0.0062(16) -0.0090(14) -0.0029(12)
O5 0.0277(13) 0.0470(17) 0.083(2) 0.0081(15) -0.0118(13) 0.0012(12)
O6 0.0470(18) 0.067(2) 0.076(2) 0.0315(18) 0.0078(15) 0.0019(15)
N1 0.0308(16) 0.0439(19) 0.057(2) 0.0025(16) -0.0136(14) -0.0048(13)
N2 0.0311(16) 0.0383(18) 0.055(2) 0.0016(16) -0.0142(14) -0.0053(13)
N3 0.0340(17) 0.0393(19) 0.064(2) -0.0006(17) -0.0183(15) -0.0043(14)
N4 0.0337(17) 0.0422(19) 0.064(2) 0.0011(17) -0.0196(15) -0.0049(14)
N5 0.0248(15) 0.0344(17) 0.057(2) -0.0034(15) -0.0028(13) -0.0017(12)
N6 0.0243(16) 0.051(2) 0.064(2) -0.0050(18) -0.0089(14) -0.0003(14)
N7 0.0301(17) 0.049(2) 0.066(2) -0.0049(18) -0.0098(15) 0.0030(14)
N8 0.0297(16) 0.045(2) 0.060(2) -0.0018(17) -0.0100(14) -0.0025(14)
N9 0.0265(15) 0.045(2) 0.065(2) -0.0019(17) -0.0086(14) -0.0018(14)
N10 0.0344(17) 0.0443(19) 0.0496(19) 0.0064(16) -0.0039(14) 0.0024(14)
C1 0.0265(18) 0.043(2) 0.053(2) -0.0019(19) -0.0099(16) -0.0036(15)
C2 0.0315(19) 0.039(2) 0.049(2) -0.0022(18) -0.0111(16) -0.0024(15)
C3 0.0344(19) 0.036(2) 0.057(2) 0.0037(19) -0.0181(17) -0.0055(16)
C4 0.0301(19) 0.049(2) 0.059(3) 0.002(2) -0.0006(17) -0.0061(17)
C5 0.039(2) 0.045(2) 0.049(2) -0.0080(19) -0.0019(17) -0.0049(17)
C6 0.0250(17) 0.0335(19) 0.050(2) 0.0026(17) -0.0074(15) -0.0021(14)
C7 0.036(2) 0.043(2) 0.056(2) -0.005(2) 0.0008(17) -0.0008(17)
C8 0.037(2) 0.048(2) 0.054(2) -0.009(2) -0.0079(18) -0.0013(17)
C9 0.0355(19) 0.037(2) 0.043(2) -0.0017(17) 0.0004(16) -0.0039(16)
C10 0.037(2) 0.040(2) 0.070(3) -0.002(2) -0.0057(19) 0.0025(17)
C11 0.0247(17) 0.037(2) 0.050(2) -0.0054(18) -0.0049(15) -0.0016(14)
C12 0.035(2) 0.045(2) 0.060(3) 0.008(2) 0.0011(18) -0.0036(17)
C13 0.0304(19) 0.046(2) 0.072(3) 0.004(2) 0.0057(19) -0.0067(17)
C14 0.0211(17) 0.042(2) 0.071(3) -0.004(2) -0.0035(17) -0.0038(15)
C15 0.040(2) 0.053(3) 0.055(3) 0.008(2) -0.0065(18) 0.0024(18)
C16 0.0264(18) 0.049(2) 0.057(2) 0.000(2) 0.0040(16) -0.0013(16)
C17 0.0240(18) 0.049(2) 0.061(3) -0.003(2) -0.0033(16) -0.0005(16)
C18 0.0250(18) 0.045(2) 0.058(2) -0.004(2) -0.0042(16) 0.0013(16)
C19 0.0305(18) 0.042(2) 0.052(2) 0.0037(19) -0.0097(16) 0.0026(16)
C20 0.0303(19) 0.048(2) 0.051(2) 0.0026(19) -0.0026(16) 0.0068(16)
C21 0.043(2) 0.038(2) 0.046(2) 0.0005(18) -0.0045(17) 0.0059(16)
C22 0.0358(19) 0.044(2) 0.040(2) 0.0068(18) -0.0086(16) 0.0021(16)
C23 0.035(2) 0.045(2) 0.054(2) -0.0049(19) -0.0010(17) 0.0094(17)
C24 0.043(2) 0.041(2) 0.060(3) -0.006(2) -0.0046(19) 0.0019(18)
C25 0.048(2) 0.052(3) 0.049(2) 0.012(2) 0.0039(19) 0.011(2)
C26 0.051(3) 0.075(3) 0.052(3) 0.019(2) -0.003(2) 0.014(2)
C27 0.0321(19) 0.040(2) 0.048(2) 0.0037(18) -0.0030(16) 0.0020(16)
C28 0.039(2) 0.053(3) 0.051(2) 0.010(2) -0.0006(18) 0.0062(18)
C29 0.031(2) 0.051(2) 0.065(3) 0.005(2) -0.0023(18) -0.0018(17)
C30 0.034(2) 0.040(2) 0.058(3) 0.0069(19) -0.0148(17) -0.0030(16)
C31 0.036(2) 0.053(2) 0.051(2) 0.008(2) -0.0041(17) -0.0019(17)
C32 0.0327(19) 0.049(2) 0.050(2) 0.0057(19) -0.0038(17) -0.0017(16)
N12 0.0328(16) 0.0431(18) 0.0453(18) 0.0069(15) -0.0148(13) -0.0080(13)
C34 0.0360(19) 0.040(2) 0.047(2) 0.0061(18) -0.0128(16) -0.0009(16)
C35 0.040(2) 0.050(2) 0.046(2) 0.0119(19) -0.0042(17) -0.0007(18)
C36 0.045(2) 0.047(2) 0.045(2) 0.0078(19) -0.0056(17) 0.0069(18)
C37 0.063(3) 0.078(3) 0.066(3) 0.029(3) 0.013(2) 0.032(3)
C38 0.036(2) 0.050(2) 0.056(3) 0.013(2) -0.0135(18) -0.0120(18)
C39 0.056(3) 0.050(3) 0.067(3) 0.018(2) -0.019(2) -0.010(2)
C40 0.055(3) 0.051(3) 0.073(3) 0.016(2) -0.002(2) -0.008(2)
C41 0.094(4) 0.062(3) 0.084(4) 0.011(3) 0.019(3) -0.003(3)
C42 0.035(2) 0.045(2) 0.058(3) 0.005(2) -0.0135(17) -0.0006(17)
C43 0.045(2) 0.056(3) 0.062(3) -0.011(2) -0.014(2) 0.004(2)
C44 0.038(2) 0.061(3) 0.067(3) -0.006(2) -0.009(2) 0.004(2)
C45 0.043(3) 0.096(4) 0.092(4) -0.020(3) -0.006(2) 0.012(3)
C46 0.039(2) 0.050(2) 0.045(2) 0.0096(19) -0.0124(17) -0.0039(17)
C47 0.047(2) 0.050(2) 0.052(2) -0.001(2) -0.0089(19) -0.0091(19)
C48 0.046(2) 0.064(3) 0.062(3) -0.014(2) -0.009(2) 0.006(2)
C49 0.070(3) 0.080(4) 0.097(4) -0.036(3) -0.013(3) -0.013(3)
S1 0.0902(10) 0.0597(8) 0.0654(8) -0.0088(6) 0.0045(7) 0.0114(7)
N11 0.058(3) 0.072(3) 0.107(4) -0.029(3) 0.002(2) 0.003(2)
C33 0.046(2) 0.052(3) 0.054(3) 0.000(2) -0.0076(19) -0.010(2)

loop_
_atom_type_symbol
_atom_type_description
_atom_type_scat_dispersion_real
_atom_type_scat_dispersion_imag
_atom_type_scat_source
C C 0.0033 0.0016 'International Tables Vol C Tables 4.2.6.8 and 6.1.1.4'
H H 0.0000 0.0000 'International Tables Vol C Tables 4.2.6.8 and 6.1.1.4'
N N 0.0061 0.0033 'International Tables Vol C Tables 4.2.6.8 and 6.1.1.4'
O O 0.0106 0.0060 'International Tables Vol C Tables 4.2.6.8 and 6.1.1.4'
S S 0.1246 0.1234 'International Tables Vol C Tables 4.2.6.8 and 6.1.1.4'

loop_
_geom_angle_atom_site_label_1
_geom_angle_atom_site_label_2
_geom_angle_atom_site_label_3
_geom_angle
C1 O1 C30 118.1(3)
C2 O2 C3 117.1(3)
C17 O4 C14 119.2(3)
C18 O5 C19 118.3(3)
N2 N1 C1 116.3(3)
N1 N2 C2 116.3(3)
C2 N3 N4 116.4(3)
C1 N4 N3 116.5(3)
C6 N5 C11 115.0(3)
C9 N5 C6 124.5(3)
C9 N5 C11 120.2(3)
N7 N6 C17 116.3(3)
N6 N7 C18 116.2(3)
N9 N8 C18 116.3(3)
N8 N9 C17 116.2(3)
C25 N10 C22 122.4(3)
C25 N10 C27 122.6(3)
C27 N10 C22 114.8(3)
N1 C1 O1 113.0(3)
N4 C1 O1 119.9(3)
N4 C1 N1 127.0(4)
N2 C2 O2 112.8(3)
N3 C2 O2 119.8(3)
N3 C2 N2 127.3(4)
C4 C3 O2 117.8(4)
C4 C3 C8 122.8(3)
C8 C3 O2 119.4(4)
C3 C4 H4 120.7
C3 C4 C5 118.6(4)
C5 C4 H4 120.7
C4 C5 H5 120.4
C6 C5 C4 119.3(4)
C6 C5 H5 120.4
C5 C6 N5 121.0(3)
C5 C6 C7 120.5(3)
C7 C6 N5 118.4(3)
C6 C7 H7 119.5
C8 C7 C6 121.0(4)
C8 C7 H7 119.5
C3 C8 C7 117.8(4)
C3 C8 H8 121.1
C7 C8 H8 121.1
O3 C9 N5 120.5(3)
O3 C9 C10 122.6(3)
N5 C9 C10 116.9(3)
C9 C10 H10A 109.5
C9 C10 H10B 109.5
C9 C10 H10C 109.5
H10A C10 H10B 109.5
H10A C10 H10C 109.5
H10B C10 H10C 109.5
C12 C11 N5 121.1(4)
C12 C11 C16 120.3(3)
C16 C11 N5 118.7(3)
C11 C12 H12 120.1
C11 C12 C13 119.8(4)
C13 C12 H12 120.1
C12 C13 H13 120.6
C14 C13 C12 118.9(4)
C14 C13 H13 120.6
C13 C14 O4 116.6(3)
C13 C14 C15 122.5(4)
C15 C14 O4 120.7(4)
C14 C15 H15 121.0
C14 C15 C16 117.9(4)
C16 C15 H15 121.0
C11 C16 C15 120.5(4)
C11 C16 H16 119.7
C15 C16 H16 119.7
N6 C17 O4 113.3(3)
N6 C17 N9 126.2(4)
N9 C17 O4 120.1(3)
O5 C18 N7 113.8(3)
N8 C18 O5 119.8(3)
N8 C18 N7 125.9(4)
C20 C19 O5 116.8(3)
C24 C19 O5 120.6(4)
C24 C19 C20 122.4(4)
C19 C20 H20 120.4
C19 C20 C21 119.2(4)
C21 C20 H20 120.4
C20 C21 H21 120.4
C20 C21 C22 119.1(4)
C22 C21 H21 120.4
C21 C22 N10 120.6(4)
C23 C22 N10 118.7(3)
C23 C22 C21 120.6(4)
C22 C23 H23 119.7
C22 C23 C24 120.6(4)
C24 C23 H23 119.7
C19 C24 C23 118.0(4)
C19 C24 H24 121.0
C23 C24 H24 121.0
O6 C25 N10 122.1(4)
O6 C25 C26 122.0(4)
N10 C25 C26 115.8(4)
C25 C26 H26A 109.5
C25 C26 H26B 109.5
C25 C26 H26C 109.5
H26A C26 H26B 109.5
H26A C26 H26C 109.5
H26B C26 H26C 109.5
C28 C27 N10 122.4(4)
C28 C27 C32 119.5(3)
C32 C27 N10 118.0(3)
C27 C28 H28 120.0
C27 C28 C29 120.1(4)
C29 C28 H28 120.0
C28 C29 H29 120.4
C30 C29 C28 119.3(4)
C30 C29 H29 120.4
C29 C30 O1 117.4(4)
C31 C30 O1 120.6(4)
C31 C30 C29 121.9(4)
C30 C31 H31 120.6
C30 C31 C32 118.7(4)
C32 C31 H31 120.6
C27 C32 C31 120.5(4)
C27 C32 H32 119.8
C31 C32 H32 119.8
C34 N12 C42 108.5(3)
C38 N12 C34 109.4(3)
C38 N12 C42 110.3(3)
C46 N12 C34 110.9(3)
C46 N12 C38 109.1(3)
C46 N12 C42 108.6(3)
N12 C34 H34A 108.1
N12 C34 H34B 108.1
H34A C34 H34B 107.3
C35 C34 N12 116.7(3)
C35 C34 H34A 108.1
C35 C34 H34B 108.1
C34 C35 H35A 109.9
C34 C35 H35B 109.9
C34 C35 C36 109.1(3)
H35A C35 H35B 108.3
C36 C35 H35A 109.9
C36 C35 H35B 109.9
C35 C36 H36A 109.3
C35 C36 H36B 109.3
H36A C36 H36B 107.9
C37 C36 C35 111.8(4)
C37 C36 H36A 109.3
C37 C36 H36B 109.3
C36 C37 H37A 109.5
C36 C37 H37B 109.5
C36 C37 H37C 109.5
H37A C37 H37B 109.5
H37A C37 H37C 109.5
H37B C37 H37C 109.5
N12 C38 H38A 108.5
N12 C38 H38B 108.5
N12 C38 C39 115.3(3)
H38A C38 H38B 107.5
C39 C38 H38A 108.5
C39 C38 H38B 108.5
C38 C39 H39A 109.5
C38 C39 H39B 109.5
C38 C39 C40 110.7(4)
H39A C39 H39B 108.1
C40 C39 H39A 109.5
C40 C39 H39B 109.5
C39 C40 H40A 108.9
C39 C40 H40B 108.9
H40A C40 H40B 107.7
C41 C40 C39 113.6(4)
C41 C40 H40A 108.9
C41 C40 H40B 108.9
C40 C41 H41A 109.5
C40 C41 H41B 109.5
C40 C41 H41C 109.5
H41A C41 H41B 109.5
H41A C41 H41C 109.5
H41B C41 H41C 109.5
N12 C42 H42A 108.1
N12 C42 H42B 108.1
H42A C42 H42B 107.3
C43 C42 N12 116.9(3)
C43 C42 H42A 108.1
C43 C42 H42B 108.1
C42 C43 H43A 109.8
C42 C43 H43B 109.8
C42 C43 C44 109.3(3)
H43A C43 H43B 108.3
C44 C43 H43A 109.8
C44 C43 H43B 109.8
C43 C44 H44A 109.0
C43 C44 H44B 109.0
C43 C44 C45 112.8(4)
H44A C44 H44B 107.8
C45 C44 H44A 109.0
C45 C44 H44B 109.0
C44 C45 H45A 109.5
C44 C45 H45B 109.5
C44 C45 H45C 109.5
H45A C45 H45B 109.5
H45A C45 H45C 109.5
H45B C45 H45C 109.5
N12 C46 H46A 108.3
N12 C46 H46B 108.3
H46A C46 H46B 107.4
C47 C46 N12 116.0(3)
C47 C46 H46A 108.3
C47 C46 H46B 108.3
C46 C47 H47A 109.7
C46 C47 H47B 109.7
C46 C47 C48 109.8(4)
H47A C47 H47B 108.2
C48 C47 H47A 109.7
C48 C47 H47B 109.7
C47 C48 H48A 108.9
C47 C48 H48B 108.9
H48A C48 H48B 107.8
C49 C48 C47 113.2(4)
C49 C48 H48A 108.9
C49 C48 H48B 108.9
C48 C49 H49A 109.5
C48 C49 H49B 109.5
C48 C49 H49C 109.5
H49A C49 H49B 109.5
H49A C49 H49C 109.5
H49B C49 H49C 109.5
N11 C33 S1 178.9(5)

loop_
_geom_bond_atom_site_label_1
_geom_bond_atom_site_label_2
_geom_bond_distance
O1 C1 1.346(5)
O1 C30 1.415(4)
O2 C2 1.349(5)
O2 C3 1.419(4)
O3 C9 1.224(4)
O4 C14 1.410(4)
O4 C17 1.346(5)
O5 C18 1.338(5)
O5 C19 1.416(5)
O6 C25 1.212(5)
N1 N2 1.324(4)
N1 C1 1.338(5)
N2 C2 1.343(5)
N3 N4 1.334(5)
N3 C2 1.316(5)
N4 C1 1.329(5)
N5 C6 1.447(4)
N5 C9 1.380(5)
N5 C11 1.452(4)
N6 N7 1.323(5)
N6 C17 1.334(5)
N7 C18 1.341(5)
N8 N9 1.328(5)
N8 C18 1.330(5)
N9 C17 1.335(5)
N10 C22 1.448(5)
N10 C25 1.386(5)
N10 C27 1.437(5)
C3 C4 1.375(6)
C3 C8 1.379(6)
C4 H4 0.9500
C4 C5 1.401(5)
C5 H5 0.9500
C5 C6 1.379(5)
C6 C7 1.382(6)
C7 H7 0.9500
C7 C8 1.380(5)
C8 H8 0.9500
C9 C10 1.504(5)
C10 H10A 0.9800
C10 H10B 0.9800
C10 H10C 0.9800
C11 C12 1.373(5)
C11 C16 1.387(6)
C12 H12 0.9500
C12 C13 1.394(5)
C13 H13 0.9500
C13 C14 1.370(6)
C14 C15 1.378(6)
C15 H15 0.9500
C15 C16 1.387(5)
C16 H16 0.9500
C19 C20 1.379(6)
C19 C24 1.374(6)
C20 H20 0.9500
C20 C21 1.385(5)
C21 H21 0.9500
C21 C22 1.388(5)
C22 C23 1.377(6)
C23 H23 0.9500
C23 C24 1.388(6)
C24 H24 0.9500
C25 C26 1.518(6)
C26 H26A 0.9800
C26 H26B 0.9800
C26 H26C 0.9800
C27 C28 1.379(5)
C27 C32 1.394(6)
C28 H28 0.9500
C28 C29 1.398(5)
C29 H29 0.9500
C29 C30 1.373(6)
C30 C31 1.369(6)
C31 H31 0.9500
C31 C32 1.395(5)
C32 H32 0.9500
N12 C34 1.520(5)
N12 C38 1.519(5)
N12 C42 1.532(5)
N12 C46 1.517(5)
C34 H34A 0.9900
C34 H34B 0.9900
C34 C35 1.515(5)
C35 H35A 0.9900
C35 H35B 0.9900
C35 C36 1.530(5)
C36 H36A 0.9900
C36 H36B 0.9900
C36 C37 1.515(6)
C37 H37A 0.9800
C37 H37B 0.9800
C37 H37C 0.9800
C38 H38A 0.9900
C38 H38B 0.9900
C38 C39 1.526(6)
C39 H39A 0.9900
C39 H39B 0.9900
C39 C40 1.527(6)
C40 H40A 0.9900
C40 H40B 0.9900
C40 C41 1.525(7)
C41 H41A 0.9800
C41 H41B 0.9800
C41 H41C 0.9800
C42 H42A 0.9900
C42 H42B 0.9900
C42 C43 1.526(6)
C43 H43A 0.9900
C43 H43B 0.9900
C43 C44 1.535(6)
C44 H44A 0.9900
C44 H44B 0.9900
C44 C45 1.546(7)
C45 H45A 0.9800
C45 H45B 0.9800
C45 H45C 0.9800
C46 H46A 0.9900
C46 H46B 0.9900
C46 C47 1.514(5)
C47 H47A 0.9900
C47 H47B 0.9900
C47 C48 1.524(6)
C48 H48A 0.9900
C48 H48B 0.9900
C48 C49 1.511(7)
C49 H49A 0.9800
C49 H49B 0.9800
C49 H49C 0.9800
S1 C33 1.649(5)
N11 C33 1.121(6)
